data_7045367
loop_
_publ_author_name
'Muravieva, Viktoria K.'
'Gayfulin, Yakov M.'
'Ryzhikov, Maxim R.'
'Novozhilov, Igor N.'
'Samsonenko, Denis G.'
'Piryazev, Dmitry A.'
'Yanshole, Vadim V.'
'Naumov, Nikolay G.'

_publ_section_title
;
 Mixed-metal clusters with a {Re<sub>3</sub>Mo<sub>3</sub>Se<sub>8</sub>}
 core: from a polymeric solid to soluble species with multiple redox
 transitions.
;
_journal_issue 10
_journal_name_full 'Dalton transactions (Cambridge, England : 2003)'
_journal_page_first 3366
_journal_page_last 3377
_journal_paper_doi 10.1039/c7dt03571c
_journal_volume 47
_journal_year 2018
_chemical_formula_sum 'C6 K5 Mo3 N6 O11 Re3 Se8'
_chemical_formula_weight 2005.72
_space_group_crystal_system cubic
_space_group_IT_number 225
_space_group_name_Hall '-F 4 2 3'
_space_group_name_H-M_alt 'F m -3 m'
_symmetry_space_group_name_Hall '-F 4 2 3'
_symmetry_space_group_name_H-M 'F m -3 m'
_atom_sites_solution_primary direct
_atom_sites_solution_secondary difmap
_audit_creation_method SHELXL-2014/7
_audit_update_record
;
2017-06-23 deposited with the CCDC.
2018-01-24 downloaded from the CCDC.
;
_cell_angle_alpha 90
_cell_angle_beta 90
_cell_angle_gamma 90
_cell_formula_units_Z 4
_cell_length_a 15.7344(2)
_cell_length_b 15.7344(2)
_cell_length_c 15.7344(2)
_cell_measurement_reflns_used 1709
_cell_measurement_temperature 130(2)
_cell_measurement_theta_max 28.59
_cell_measurement_theta_min 4.27
_cell_volume 3895.39(9)
_computing_cell_refinement 'CrysAlisPro 1.171.38.41 (Rigaku OD, 2015)'
_computing_data_collection 'CrysAlisPro 1.171.38.41 (Rigaku OD, 2015)'
_computing_data_reduction 'CrysAlisPro 1.171.38.41 (Rigaku OD, 2015)'
_computing_molecular_graphics 'ShelXle (H\"ubschle, 2011)'
_computing_publication_material 'CIFTAB-2014 (Sheldrick, 2015)'
_computing_structure_refinement 'SHELXL-2014 (Sheldrick, 2015)'
_computing_structure_solution 'SHELXT-2014 (Sheldrick, 2015)'
_diffrn_ambient_temperature 130(2)
_diffrn_detector 'CCD plate'
_diffrn_detector_area_resol_mean 10.6168
_diffrn_detector_type AtlasS2
_diffrn_measured_fraction_theta_full 0.991
_diffrn_measured_fraction_theta_max 0.914
_diffrn_measurement_device 'four-circle diffractometer'
_diffrn_measurement_device_type 'New Xcalibur, AtlasS2'
_diffrn_measurement_method '\w scans'
_diffrn_radiation_monochromator graphite
_diffrn_radiation_probe x-ray
_diffrn_radiation_source 'fine-focus sealed tube'
_diffrn_radiation_type MoK\a
_diffrn_radiation_wavelength 0.71073
_diffrn_reflns_av_R_equivalents 0.0141
_diffrn_reflns_av_unetI/netI 0.0068
_diffrn_reflns_Laue_measured_fraction_full 0.991
_diffrn_reflns_Laue_measured_fraction_max 0.914
_diffrn_reflns_limit_h_max 20
_diffrn_reflns_limit_h_min -14
_diffrn_reflns_limit_k_max 19
_diffrn_reflns_limit_k_min -11
_diffrn_reflns_limit_l_max 14
_diffrn_reflns_limit_l_min -21
_diffrn_reflns_number 3008
_diffrn_reflns_point_group_measured_fraction_full 0.991
_diffrn_reflns_point_group_measured_fraction_max 0.914
_diffrn_reflns_theta_full 25.500
_diffrn_reflns_theta_max 28.973
_diffrn_reflns_theta_min 3.663
_diffrn_source 'sealed X-ray tube'
_exptl_absorpt_coefficient_mu 18.275
_exptl_absorpt_correction_T_max 1.00000
_exptl_absorpt_correction_T_min 0.58013
_exptl_absorpt_correction_type multi-scan
_exptl_absorpt_process_details
;
CrysAlisPro 1.171.38.41 (Rigaku Oxford Diffraction, 2015)
Empirical absorption correction using spherical harmonics,
implemented in SCALE3 ABSPACK scaling algorithm.
;
_exptl_crystal_colour black
_exptl_crystal_density_diffrn 3.420
_exptl_crystal_description block
_exptl_crystal_F_000 3536
_exptl_crystal_size_max 0.16
_exptl_crystal_size_mid 0.16
_exptl_crystal_size_min 0.12
_refine_diff_density_max 1.046
_refine_diff_density_min -0.804
_refine_diff_density_rms 0.185
_refine_ls_extinction_method none
_refine_ls_goodness_of_fit_ref 1.384
_refine_ls_hydrogen_treatment undef
_refine_ls_matrix_type full
_refine_ls_number_parameters 28
_refine_ls_number_reflns 287
_refine_ls_number_restraints 6
_refine_ls_restrained_S_all 1.374
_refine_ls_R_factor_all 0.0252
_refine_ls_R_factor_gt 0.0245
_refine_ls_shift/su_max 0.000
_refine_ls_shift/su_mean 0.000
_refine_ls_structure_factor_coef Fsqd
_refine_ls_weighting_details 'w=1/[\s^2^(Fo^2^)+(0.0329P)^2^+101.8350P] where P=(Fo^2^+2Fc^2^)/3'
_refine_ls_weighting_scheme calc
_refine_ls_wR_factor_gt 0.0794
_refine_ls_wR_factor_ref 0.0798
_reflns_Friedel_coverage 0.000
_reflns_number_gt 274
_reflns_number_total 287
_reflns_threshold_expression >2\s(I)
_cod_data_source_file c7dt03571c2.cif
_cod_data_source_block mv246_k
_cod_depositor_comments 'Adding full bibliography for 7045364--7045367.cif.'
_cod_original_cell_volume 3895.39(15)
_cod_database_code 7045367
_shelx_shelxl_version_number 2014/7
_shelx_space_group_comment
;
The symmetry employed for this shelxl refinement is uniquely defined
by the following loop, which should always be used as a source of
symmetry information in preference to the above space-group names.
They are only intended as comments.
;
_shelx_estimated_absorpt_t_min 0.158
_shelx_estimated_absorpt_t_max 0.218

loop_
_space_group_symop_operation_xyz
'x, y, z'
'-y, x, z'
'-x, -y, z'
'y, -x, z'
'x, -z, y'
'x, -y, -z'
'x, z, -y'
'z, y, -x'
'-x, y, -z'
'-z, y, x'
'z, x, y'
'y, z, x'
'-y, -z, x'
'z, -x, -y'
'-y, z, -x'
'-z, -x, y'
'-z, x, -y'
'y, -z, -x'
'y, x, -z'
'-y, -x, -z'
'-x, z, y'
'-x, -z, -y'
'z, -y, x'
'-z, -y, -x'
'x, y+1/2, z+1/2'
'-y, x+1/2, z+1/2'
'-x, -y+1/2, z+1/2'
'y, -x+1/2, z+1/2'
'x, -z+1/2, y+1/2'
'x, -y+1/2, -z+1/2'
'x, z+1/2, -y+1/2'
'z, y+1/2, -x+1/2'
'-x, y+1/2, -z+1/2'
'-z, y+1/2, x+1/2'
'z, x+1/2, y+1/2'
'y, z+1/2, x+1/2'
'-y, -z+1/2, x+1/2'
'z, -x+1/2, -y+1/2'
'-y, z+1/2, -x+1/2'
'-z, -x+1/2, y+1/2'
'-z, x+1/2, -y+1/2'
'y, -z+1/2, -x+1/2'
'y, x+1/2, -z+1/2'
'-y, -x+1/2, -z+1/2'
'-x, z+1/2, y+1/2'
'-x, -z+1/2, -y+1/2'
'z, -y+1/2, x+1/2'
'-z, -y+1/2, -x+1/2'
'x+1/2, y, z+1/2'
'-y+1/2, x, z+1/2'
'-x+1/2, -y, z+1/2'
'y+1/2, -x, z+1/2'
'x+1/2, -z, y+1/2'
'x+1/2, -y, -z+1/2'
'x+1/2, z, -y+1/2'
'z+1/2, y, -x+1/2'
'-x+1/2, y, -z+1/2'
'-z+1/2, y, x+1/2'
'z+1/2, x, y+1/2'
'y+1/2, z, x+1/2'
'-y+1/2, -z, x+1/2'
'z+1/2, -x, -y+1/2'
'-y+1/2, z, -x+1/2'
'-z+1/2, -x, y+1/2'
'-z+1/2, x, -y+1/2'
'y+1/2, -z, -x+1/2'
'y+1/2, x, -z+1/2'
'-y+1/2, -x, -z+1/2'
'-x+1/2, z, y+1/2'
'-x+1/2, -z, -y+1/2'
'z+1/2, -y, x+1/2'
'-z+1/2, -y, -x+1/2'
'x+1/2, y+1/2, z'
'-y+1/2, x+1/2, z'
'-x+1/2, -y+1/2, z'
'y+1/2, -x+1/2, z'
'x+1/2, -z+1/2, y'
'x+1/2, -y+1/2, -z'
'x+1/2, z+1/2, -y'
'z+1/2, y+1/2, -x'
'-x+1/2, y+1/2, -z'
'-z+1/2, y+1/2, x'
'z+1/2, x+1/2, y'
'y+1/2, z+1/2, x'
'-y+1/2, -z+1/2, x'
'z+1/2, -x+1/2, -y'
'-y+1/2, z+1/2, -x'
'-z+1/2, -x+1/2, y'
'-z+1/2, x+1/2, -y'
'y+1/2, -z+1/2, -x'
'y+1/2, x+1/2, -z'
'-y+1/2, -x+1/2, -z'
'-x+1/2, z+1/2, y'
'-x+1/2, -z+1/2, -y'
'z+1/2, -y+1/2, x'
'-z+1/2, -y+1/2, -x'
'-x, -y, -z'
'y, -x, -z'
'x, y, -z'
'-y, x, -z'
'-x, z, -y'
'-x, y, z'
'-x, -z, y'
'-z, -y, x'
'x, -y, z'
'z, -y, -x'
'-z, -x, -y'
'-y, -z, -x'
'y, z, -x'
'-z, x, y'
'y, -z, x'
'z, x, -y'
'z, -x, y'
'-y, z, x'
'-y, -x, z'
'y, x, z'
'x, -z, -y'
'x, z, y'
'-z, y, -x'
'z, y, x'
'-x, -y+1/2, -z+1/2'
'y, -x+1/2, -z+1/2'
'x, y+1/2, -z+1/2'
'-y, x+1/2, -z+1/2'
'-x, z+1/2, -y+1/2'
'-x, y+1/2, z+1/2'
'-x, -z+1/2, y+1/2'
'-z, -y+1/2, x+1/2'
'x, -y+1/2, z+1/2'
'z, -y+1/2, -x+1/2'
'-z, -x+1/2, -y+1/2'
'-y, -z+1/2, -x+1/2'
'y, z+1/2, -x+1/2'
'-z, x+1/2, y+1/2'
'y, -z+1/2, x+1/2'
'z, x+1/2, -y+1/2'
'z, -x+1/2, y+1/2'
'-y, z+1/2, x+1/2'
'-y, -x+1/2, z+1/2'
'y, x+1/2, z+1/2'
'x, -z+1/2, -y+1/2'
'x, z+1/2, y+1/2'
'-z, y+1/2, -x+1/2'
'z, y+1/2, x+1/2'
'-x+1/2, -y, -z+1/2'
'y+1/2, -x, -z+1/2'
'x+1/2, y, -z+1/2'
'-y+1/2, x, -z+1/2'
'-x+1/2, z, -y+1/2'
'-x+1/2, y, z+1/2'
'-x+1/2, -z, y+1/2'
'-z+1/2, -y, x+1/2'
'x+1/2, -y, z+1/2'
'z+1/2, -y, -x+1/2'
'-z+1/2, -x, -y+1/2'
'-y+1/2, -z, -x+1/2'
'y+1/2, z, -x+1/2'
'-z+1/2, x, y+1/2'
'y+1/2, -z, x+1/2'
'z+1/2, x, -y+1/2'
'z+1/2, -x, y+1/2'
'-y+1/2, z, x+1/2'
'-y+1/2, -x, z+1/2'
'y+1/2, x, z+1/2'
'x+1/2, -z, -y+1/2'
'x+1/2, z, y+1/2'
'-z+1/2, y, -x+1/2'
'z+1/2, y, x+1/2'
'-x+1/2, -y+1/2, -z'
'y+1/2, -x+1/2, -z'
'x+1/2, y+1/2, -z'
'-y+1/2, x+1/2, -z'
'-x+1/2, z+1/2, -y'
'-x+1/2, y+1/2, z'
'-x+1/2, -z+1/2, y'
'-z+1/2, -y+1/2, x'
'x+1/2, -y+1/2, z'
'z+1/2, -y+1/2, -x'
'-z+1/2, -x+1/2, -y'
'-y+1/2, -z+1/2, -x'
'y+1/2, z+1/2, -x'
'-z+1/2, x+1/2, y'
'y+1/2, -z+1/2, x'
'z+1/2, x+1/2, -y'
'z+1/2, -x+1/2, y'
'-y+1/2, z+1/2, x'
'-y+1/2, -x+1/2, z'
'y+1/2, x+1/2, z'
'x+1/2, -z+1/2, -y'
'x+1/2, z+1/2, y'
'-z+1/2, y+1/2, -x'
'z+1/2, y+1/2, x'

loop_
_atom_site_label
_atom_site_type_symbol
_atom_site_fract_x
_atom_site_fract_y
_atom_site_fract_z
_atom_site_U_iso_or_equiv
_atom_site_adp_type
_atom_site_occupancy
_atom_site_site_symmetry_order
_atom_site_calc_flag
_atom_site_refinement_flags_posn
_atom_site_refinement_flags_adp
_atom_site_refinement_flags_occupancy
Re1 Re 0.0000 0.5000 0.11907(4) 0.0135(3) Uani 0.5 8 d S T P
Mo1 Mo 0.0000 0.5000 0.11907(4) 0.0135(3) Uani 0.5 8 d S T P
Se2 Se -0.11439(4) 0.61439(4) 0.11439(4) 0.0206(3) Uani 1 6 d S T P
C1 C 0.0000 0.5000 0.2549(10) 0.034(3) Uani 1 8 d S T P
N1 N 0.0000 0.5000 0.3297(11) 0.068(6) Uani 1 8 d S T P
K1 K 0.0000 0.5000 0.5000 0.0264(16) Uani 1 48 d S T P
K2 K -0.1534(4) 0.6534(4) 0.3705(6) 0.024(4) Uani 0.1667 2 d S T P
O1W O -0.2500 0.7500 0.2500 0.039(5) Uani 1 24 d S T P
O2W O -0.2500 0.5000 0.2500 0.067(7) Uani 0.5 8 d S TU P
O3W O -0.1939(13) 0.5000 0.3061(13) 0.076(7) Uani 0.5 4 d S TU P

loop_
_atom_site_aniso_label
_atom_site_aniso_U_11
_atom_site_aniso_U_22
_atom_site_aniso_U_33
_atom_site_aniso_U_23
_atom_site_aniso_U_13
_atom_site_aniso_U_12
Re1 0.0147(3) 0.0147(3) 0.0113(4) 0.000 0.000 0.000
Mo1 0.0147(3) 0.0147(3) 0.0113(4) 0.000 0.000 0.000
Se2 0.0206(3) 0.0206(3) 0.0206(3) -0.0046(2) 0.0046(2) 0.0046(2)
C1 0.041(5) 0.041(5) 0.020(7) 0.000 0.000 0.000
N1 0.090(9) 0.090(9) 0.024(8) 0.000 0.000 0.000
K1 0.0264(16) 0.0264(16) 0.0264(16) 0.000 0.000 0.000
K2 0.026(4) 0.026(4) 0.020(6) 0.005(4) -0.005(4) -0.005(3)
O1W 0.039(5) 0.039(5) 0.039(5) 0.000 0.000 0.000
O2W 0.071(11) 0.060(12) 0.071(11) 0.000 0.055(12) 0.000
O3W 0.082(10) 0.064(11) 0.082(10) 0.000 0.052(12) 0.000

loop_
_atom_type_symbol
_atom_type_description
_atom_type_scat_dispersion_real
_atom_type_scat_dispersion_imag
_atom_type_scat_source
C C 0.0033 0.0016 'International Tables Vol C Tables 4.2.6.8 and 6.1.1.4'
N N 0.0061 0.0033 'International Tables Vol C Tables 4.2.6.8 and 6.1.1.4'
K K 0.2009 0.2494 'International Tables Vol C Tables 4.2.6.8 and 6.1.1.4'
Se Se -0.0929 2.2259 'International Tables Vol C Tables 4.2.6.8 and 6.1.1.4'
Mo Mo -1.6832 0.6857 'International Tables Vol C Tables 4.2.6.8 and 6.1.1.4'
Re Re -1.0185 7.2310 'International Tables Vol C Tables 4.2.6.8 and 6.1.1.4'
O O 0.0106 0.0060 'International Tables Vol C Tables 4.2.6.8 and 6.1.1.4'

loop_
_geom_angle_atom_site_label_1
_geom_angle_atom_site_label_2
_geom_angle_atom_site_label_3
_geom_angle
_geom_angle_site_symmetry_1
_geom_angle_site_symmetry_3
Re1 Re1 Re1 60.0 29_554 8
Re1 Re1 Re1 60.0 29_554 104_565
Re1 Re1 Re1 90.0 104_565 8
Re1 Re1 Mo1 0.000(19) 29_554 29_554
Re1 Re1 Mo1 0.000(19) 104_565 104_565
Re1 Re1 Mo1 60.0 29_554 104_565
Re1 Re1 Mo1 60.0 29_554 8
Re1 Re1 Mo1 60.0 104_565 125
Re1 Re1 Mo1 60.0 104_565 29_554
Re1 Re1 Mo1 90.0 29_554 125
Re1 Re1 Mo1 90.0 104_565 8
Mo1 Re1 Re1 0.0 8 8
Mo1 Re1 Re1 60.0 29_554 8
Mo1 Re1 Re1 60.0 125 8
Mo1 Re1 Re1 90.0 104_565 8
Mo1 Re1 Mo1 60.0 29_554 8
Mo1 Re1 Mo1 60.0 125 8
Mo1 Re1 Mo1 60.0 29_554 104_565
Mo1 Re1 Mo1 60.0 104_565 125
Mo1 Re1 Mo1 90.0 29_554 125
Mo1 Re1 Mo1 90.0 104_565 8
Se2 Re1 Re1 58.652(16) . 104_565
Se2 Re1 Re1 58.652(16) 3_565 29_554
Se2 Re1 Re1 58.652(16) 3_565 8
Se2 Re1 Re1 58.652(16) 74 29_554
Se2 Re1 Re1 58.652(16) 76_455 8
Se2 Re1 Re1 58.652(16) 74 104_565
Se2 Re1 Re1 118.642(16) . 8
Se2 Re1 Re1 118.642(16) . 29_554
Se2 Re1 Re1 118.642(16) 74 8
Se2 Re1 Re1 118.642(16) 3_565 104_565
Se2 Re1 Re1 118.642(16) 76_455 29_554
Se2 Re1 Re1 118.642(16) 76_455 104_565
Se2 Re1 Mo1 58.652(16) . 125
Se2 Re1 Mo1 58.652(16) . 104_565
Se2 Re1 Mo1 58.652(16) 3_565 29_554
Se2 Re1 Mo1 58.652(16) 74 104_565
Se2 Re1 Mo1 58.652(16) 3_565 8
Se2 Re1 Mo1 58.652(16) 76_455 8
Se2 Re1 Mo1 58.652(16) 76_455 125
Se2 Re1 Mo1 58.652(16) 74 29_554
Se2 Re1 Mo1 118.642(16) . 29_554
Se2 Re1 Mo1 118.642(16) . 8
Se2 Re1 Mo1 118.642(16) 74 125
Se2 Re1 Mo1 118.642(16) 3_565 125
Se2 Re1 Mo1 118.642(16) 3_565 104_565
Se2 Re1 Mo1 118.642(16) 76_455 29_554
Se2 Re1 Mo1 118.642(16) 76_455 104_565
Se2 Re1 Mo1 118.642(16) 74 8
Se2 Re1 Se2 89.952(1) 74 .
Se2 Re1 Se2 89.952(1) 74 3_565
Se2 Re1 Se2 89.952(1) 76_455 .
Se2 Re1 Se2 89.952(2) 76_455 3_565
Se2 Re1 Se2 176.69(4) 3_565 .
Se2 Re1 Se2 176.69(4) 74 76_455
C1 Re1 Re1 135.001(1) . 8
C1 Re1 Re1 135.001(1) . 104_565
C1 Re1 Re1 135.0 . 29_554
C1 Re1 Mo1 135.001(1) . 104_565
C1 Re1 Mo1 135.001(1) . 8
C1 Re1 Mo1 135.0 . 29_554
C1 Re1 Mo1 135.0 . 125
C1 Re1 Se2 91.66(2) . .
C1 Re1 Se2 91.66(2) . 3_565
C1 Re1 Se2 91.66(2) . 76_455
C1 Re1 Se2 91.66(2) . 74
Re1 Se2 Re1 62.69(3) 104_565 125
Re1 Se2 Re1 62.70(3) 125 .
Re1 Se2 Re1 62.70(3) 104_565 .
Re1 Se2 Mo1 62.69(3) 104_565 125
Re1 Se2 K2 97.69(13) . 61_565
Re1 Se2 K2 97.69(13) . 86_456
Re1 Se2 K2 97.69(13) 125 148_565
Re1 Se2 K2 97.69(13) 125 178_465
Re1 Se2 K2 97.69(13) 104_565 122_455
Re1 Se2 K2 97.69(13) 104_565 151_464
Re1 Se2 K2 144.16(12) . 122_455
Re1 Se2 K2 137.40(14) . 151_464
Re1 Se2 K2 137.40(14) . 178_465
Re1 Se2 K2 137.40(14) 125 122_455
Re1 Se2 K2 137.40(14) 104_565 61_565
Re1 Se2 K2 137.40(14) 125 86_456
Re1 Se2 K2 137.40(14) 104_565 148_565
Re1 Se2 K2 144.16(12) . 148_565
Re1 Se2 K2 144.16(12) 125 151_464
Re1 Se2 K2 144.16(12) 104_565 86_456
Re1 Se2 K2 144.16(12) 104_565 178_465
Re1 Se2 K2 144.16(12) 125 61_565
Mo1 Se2 Re1 0.0 104_565 104_565
Mo1 Se2 Re1 0.0 125 125
Mo1 Se2 Re1 62.7 104_565 .
Mo1 Se2 Re1 62.7 104_565 125
Mo1 Se2 Re1 62.7 125 .
Mo1 Se2 Mo1 62.69(3) 104_565 125
Mo1 Se2 K2 97.69(13) 125 148_565
Mo1 Se2 K2 97.69(13) 125 178_465
Mo1 Se2 K2 97.69(13) 104_565 122_455
Mo1 Se2 K2 97.69(13) 104_565 151_464
Mo1 Se2 K2 144.16(12) 104_565 86_456
Mo1 Se2 K2 144.16(12) 104_565 178_465
Mo1 Se2 K2 144.16(12) 125 61_565
Mo1 Se2 K2 144.16(12) 125 151_464
Mo1 Se2 K2 137.40(14) 125 86_456
Mo1 Se2 K2 137.40(14) 125 122_455
Mo1 Se2 K2 137.40(14) 104_565 61_565
Mo1 Se2 K2 137.40(14) 104_565 148_565
K2 Se2 K2 8.2(3) 86_456 61_565
K2 Se2 K2 8.2(3) 122_455 151_464
K2 Se2 K2 8.2(3) 178_465 148_565
K2 Se2 K2 70.8(2) 61_565 151_464
K2 Se2 K2 70.8(2) 86_456 178_465
K2 Se2 K2 70.8(2) 148_565 122_455
K2 Se2 K2 76.32(19) 61_565 122_455
K2 Se2 K2 76.32(19) 86_456 148_565
K2 Se2 K2 76.32(19) 86_456 151_464
K2 Se2 K2 76.32(19) 148_565 151_464
K2 Se2 K2 76.32(19) 178_465 61_565
K2 Se2 K2 76.32(19) 178_465 122_455
K2 Se2 K2 81.2(3) 61_565 148_565
K2 Se2 K2 81.2(3) 86_456 122_455
K2 Se2 K2 81.2(3) 178_465 151_464
Re1 C1 K2 114.5(3) . 58
Re1 C1 K2 114.5(3) . 7_556
Re1 C1 K2 114.5(3) . 61_565
Re1 C1 K2 114.5(3) . 86_456
Re1 C1 K2 114.5(3) . 101_556
Re1 C1 K2 114.5(3) . 152_565
Re1 C1 K2 114.5(3) . 159_465
Re1 C1 K2 114.5(3) . 184_456
N1 C1 Re1 180.0 . .
N1 C1 K2 65.5(3) . 159_465
N1 C1 K2 65.5(3) . 58
N1 C1 K2 65.5(3) . 7_556
N1 C1 K2 65.5(3) . 61_565
N1 C1 K2 65.5(3) . 86_456
N1 C1 K2 65.5(3) . 101_556
N1 C1 K2 65.5(3) . 152_565
N1 C1 K2 65.5(3) . 184_456
K2 C1 K2 8.8(3) 86_456 61_565
K2 C1 K2 8.8(3) 101_556 152_565
K2 C1 K2 8.8(3) 58 159_465
K2 C1 K2 8.8(3) 184_456 7_556
K2 C1 K2 80.1(2) 7_556 86_456
K2 C1 K2 80.1(2) 184_456 101_556
K2 C1 K2 80.1(2) 58 101_556
K2 C1 K2 80.1(2) 7_556 152_565
K2 C1 K2 80.1(2) 159_465 86_456
K2 C1 K2 80.1(2) 159_465 152_565
K2 C1 K2 80.1(2) 184_456 61_565
K2 C1 K2 80.1(2) 58 61_565
K2 C1 K2 71.9(3) 7_556 61_565
K2 C1 K2 71.9(3) 159_465 101_556
K2 C1 K2 71.9(3) 184_456 152_565
K2 C1 K2 71.9(3) 58 86_456
K2 C1 K2 88.1(4) 58 152_565
K2 C1 K2 88.1(4) 7_556 101_556
K2 C1 K2 88.1(4) 159_465 61_565
K2 C1 K2 88.1(4) 184_456 86_456
K2 C1 K2 130.0(5) 101_556 86_456
K2 C1 K2 130.0(5) 152_565 61_565
K2 C1 K2 130.0(5) 58 7_556
K2 C1 K2 130.0(5) 159_465 184_456
K2 C1 K2 130.9(6) 58 184_456
K2 C1 K2 130.9(6) 86_456 152_565
K2 C1 K2 130.9(6) 101_556 61_565
K2 C1 K2 130.9(6) 159_465 7_556
C1 N1 K1 180.0 . .
C1 N1 K2 94.8(3) . 58
C1 N1 K2 94.8(3) . 7_556
C1 N1 K2 94.8(3) . 61_565
C1 N1 K2 94.8(3) . 86_456
C1 N1 K2 94.8(3) . 101_556
C1 N1 K2 94.8(3) . 152_565
C1 N1 K2 94.8(3) . 159_465
C1 N1 K2 94.8(3) . 184_456
K1 N1 K2 85.2(3) . 58
K1 N1 K2 85.2(3) . 7_556
K1 N1 K2 85.2(3) . 61_565
K1 N1 K2 85.2(3) . 86_456
K1 N1 K2 85.2(3) . 101_556
K1 N1 K2 85.2(3) . 152_565
K1 N1 K2 85.2(3) . 159_465
K1 N1 K2 85.2(3) . 184_456
K2 N1 K2 9.6(3) 86_456 61_565
K2 N1 K2 9.6(3) 101_556 152_565
K2 N1 K2 9.6(3) 58 159_465
K2 N1 K2 9.6(3) 184_456 7_556
K2 N1 K2 80.0(3) 7_556 61_565
K2 N1 K2 80.0(3) 159_465 101_556
K2 N1 K2 80.0(3) 184_456 152_565
K2 N1 K2 80.0(3) 58 86_456
K2 N1 K2 89.60(6) 7_556 86_456
K2 N1 K2 89.60(6) 7_556 152_565
K2 N1 K2 89.60(6) 159_465 86_456
K2 N1 K2 89.60(6) 159_465 152_565
K2 N1 K2 89.60(6) 184_456 61_565
K2 N1 K2 89.60(6) 184_456 101_556
K2 N1 K2 89.60(6) 58 61_565
K2 N1 K2 89.60(6) 58 101_556
K2 N1 K2 99.2(3) 58 152_565
K2 N1 K2 99.2(3) 7_556 101_556
K2 N1 K2 99.2(3) 159_465 61_565
K2 N1 K2 99.2(3) 184_456 86_456
K2 N1 K2 166.4(5) 101_556 86_456
K2 N1 K2 166.4(5) 152_565 61_565
K2 N1 K2 166.4(5) 159_465 184_456
K2 N1 K2 166.4(5) 58 7_556
K2 N1 K2 170.4(7) 58 184_456
K2 N1 K2 170.4(7) 86_456 152_565
K2 N1 K2 170.4(7) 101_556 61_565
K2 N1 K2 170.4(7) 159_465 7_556
N1 K1 N1 90.0 . 152_565
N1 K1 N1 90.000(1) . 101_556
N1 K1 N1 90.000(1) 56_455 5_565
N1 K1 N1 90.000(1) 97_566 5_565
N1 K1 N1 90.000(1) 152_565 97_566
N1 K1 N1 90.000(2) 152_565 5_565
N1 K1 N1 90.0 . 5_565
N1 K1 N1 90.000(1) 152_565 101_556
N1 K1 N1 90.0 97_566 101_556
N1 K1 N1 90.000(2) . 56_455
N1 K1 N1 90.000(2) 56_455 97_566
N1 K1 N1 90.000(3) 56_455 101_556
N1 K1 N1 180.0 . 97_566
N1 K1 N1 180.0 5_565 101_556
N1 K1 N1 180.0 152_565 56_455
N1 K1 K2 52.62(6) . 7_556
N1 K1 K2 52.62(6) . 184_456
N1 K1 K2 52.62(6) 5_565 170_456
N1 K1 K2 52.62(6) 5_565 88
N1 K1 K2 52.62(6) 56_455 74
N1 K1 K2 52.62(6) 56_455 7_556
N1 K1 K2 52.62(6) 97_566 88
N1 K1 K2 52.62(6) 97_566 103_565
N1 K1 K2 52.62(6) 101_556 184_456
N1 K1 K2 52.62(6) 101_556 74
N1 K1 K2 52.62(6) 152_565 103_565
N1 K1 K2 52.62(6) 152_565 170_456
N1 K1 K2 59.16(14) . 74
N1 K1 K2 59.16(14) 5_565 103_565
N1 K1 K2 59.16(14) 56_455 184_456
N1 K1 K2 59.16(14) 97_566 170_456
N1 K1 K2 59.16(14) 101_556 7_556
N1 K1 K2 59.16(14) 152_565 88
N1 K1 K2 127.38(6) . 88
N1 K1 K2 127.38(6) . 103_565
N1 K1 K2 127.38(6) 5_565 184_456
N1 K1 K2 127.38(6) 5_565 74
N1 K1 K2 127.38(6) 56_455 103_565
N1 K1 K2 127.38(6) 56_455 170_456
N1 K1 K2 127.38(6) 97_566 7_556
N1 K1 K2 127.38(6) 97_566 184_456
N1 K1 K2 127.38(6) 101_556 170_456
N1 K1 K2 127.38(6) 101_556 88
N1 K1 K2 127.38(6) 152_565 74
N1 K1 K2 127.38(6) 152_565 7_556
N1 K1 K2 120.84(14) . 170_456
N1 K1 K2 120.84(14) 5_565 7_556
N1 K1 K2 120.84(14) 56_455 88
N1 K1 K2 120.84(14) 97_566 74
N1 K1 K2 120.84(14) 101_556 103_565
N1 K1 K2 120.84(14) 152_565 184_456
K2 K1 K2 7.7(2) 170_456 103_565
K2 K1 K2 7.7(2) 74 7_556
K2 K1 K2 7.7(2) 184_456 74
K2 K1 K2 7.7(2) 88 103_565
K2 K1 K2 7.7(2) 88 170_456
K2 K1 K2 7.7(2) 184_456 7_556
K2 K1 K2 172.3(2) 170_456 7_556
K2 K1 K2 172.3(2) 184_456 170_456
K2 K1 K2 172.3(2) 74 103_565
K2 K1 K2 172.3(2) 88 74
K2 K1 K2 172.3(2) 184_456 103_565
K2 K1 K2 172.3(2) 88 7_556
K2 K1 K2 180.00(15) 170_456 74
K2 K1 K2 180.00(15) 184_456 88
K2 K1 K2 180.0 103_565 7_556
N1 K2 C1 19.7(4) 5_565 5_565
N1 K2 C1 89.8(4) 56_455 5_565
N1 K2 N1 73.4(5) 5_565 56_455
N1 K2 O2W 138.8(4) 5_565 .
N1 K2 O2W 77.41(16) 5_565 76_455
N1 K2 O2W 77.41(16) 56_455 .
N1 K2 O2W 138.8(4) 56_455 76_455
K2 K2 C1 135.1(2) 61_565 5_565
K2 K2 C1 85.61(14) 86_456 5_565
K2 K2 N1 120.9(3) 61_565 5_565
K2 K2 N1 120.9(3) 86_456 56_455
K2 K2 N1 85.19(15) 86_456 5_565
K2 K2 N1 85.19(16) 61_565 56_455
K2 K2 K2 59.999(6) 61_565 86_456
K2 K2 O1W 84.68(17) 61_565 .
K2 K2 O1W 84.68(17) 86_456 .
K2 K2 O2W 85.55(13) 61_565 76_455
K2 K2 O2W 27.16(14) 86_456 76_455
K2 K2 O2W 27.16(15) 61_565 .
K2 K2 O2W 85.55(14) 86_456 .
K2 K2 O2W 148.14(5) 61_565 5_565
K2 K2 O2W 148.14(5) 86_456 5_565
K2 K2 O3W 25.9(2) 61_565 .
K2 K2 O3W 25.9(2) 86_456 76_455
K2 K2 O3W 148.1(2) 61_565 5_565
K2 K2 O3W 148.1(2) 86_456 5_565
K2 K2 O3W 84.34(17) 61_565 76_455
K2 K2 O3W 84.34(17) 86_456 .
O1W K2 C1 122.4(3) . 5_565
O1W K2 N1 141.7(3) . 5_565
O1W K2 N1 141.7(3) . 56_455
O1W K2 O2W 76.84(16) . .
O1W K2 O2W 76.84(16) . 76_455
O1W K2 O2W 84.9(2) . 5_565
O2W K2 C1 157.8(4) . 5_565
O2W K2 C1 69.55(10) 76_455 5_565
O2W K2 C1 74.9(2) 5_565 5_565
O2W K2 N1 84.6(3) 5_565 5_565
O2W K2 N1 84.6(3) 5_565 56_455
O2W K2 O2W 108.6(3) . 76_455
O2W K2 O2W 120.98(16) 5_565 .
O2W K2 O2W 120.98(16) 5_565 76_455
O3W K2 C1 60.0(2) 76_455 5_565
O3W K2 C1 62.8(3) 5_565 5_565
O3W K2 C1 139.2(7) . 5_565
O3W K2 N1 62.6(4) . 56_455
O3W K2 N1 62.6(4) 76_455 5_565
O3W K2 N1 66.8(5) 5_565 5_565
O3W K2 N1 66.8(5) 5_565 56_455
O3W K2 N1 119.8(7) . 5_565
O3W K2 N1 119.8(7) 76_455 56_455
O3W K2 O1W 95.8(6) . .
O3W K2 O1W 95.8(6) 76_455 .
O3W K2 O1W 107.6(8) 5_565 .
O3W K2 O2W 19.2(5) . .
O3W K2 O2W 19.2(5) 76_455 76_455
O3W K2 O2W 22.7(7) 5_565 5_565
O3W K2 O2W 126.7(2) . 5_565
O3W K2 O2W 110.9(3) . 76_455
O3W K2 O2W 110.9(3) 76_455 .
O3W K2 O2W 125.51(14) 5_565 .
O3W K2 O2W 125.51(14) 5_565 76_455
O3W K2 O2W 126.7(2) 76_455 5_565
O3W K2 O3W 106.4(5) 76_455 .
O3W K2 O3W 122.2(4) 5_565 .
O3W K2 O3W 122.2(4) 5_565 76_455
K2 O1W K2 10.6(3) . 61_565
K2 O1W K2 10.6(3) . 86_456
K2 O1W K2 10.6(3) 87 148_565
K2 O1W K2 10.6(3) 40_554 122_455
K2 O1W K2 10.6(3) 40_554 151_464
K2 O1W K2 10.6(3) 75_465 173_456
K2 O1W K2 10.6(3) 87 178_465
K2 O1W K2 10.6(3) 75_465 128_565
K2 O1W K2 10.6(3) 86_456 61_565
K2 O1W K2 10.6(3) 122_455 151_464
K2 O1W K2 10.6(3) 173_456 128_565
K2 O1W K2 10.6(3) 178_465 148_565
K2 O1W K2 97.2(4) . 75_465
K2 O1W K2 97.2(4) 40_554 128_565
K2 O1W K2 97.2(4) 86_456 178_465
K2 O1W K2 97.2(4) 122_455 148_565
K2 O1W K2 97.2(4) 151_464 61_565
K2 O1W K2 97.2(4) 173_456 87
K2 O1W K2 106.33(10) . 128_565
K2 O1W K2 106.33(10) . 151_464
K2 O1W K2 106.33(10) . 173_456
K2 O1W K2 106.33(10) . 178_465
K2 O1W K2 106.33(10) 40_554 61_565
K2 O1W K2 106.33(10) 40_554 75_465
K2 O1W K2 106.33(10) 87 86_456
K2 O1W K2 106.33(10) 40_554 148_565
K2 O1W K2 106.33(10) 40_554 173_456
K2 O1W K2 106.33(10) 75_465 87
K2 O1W K2 106.33(10) 75_465 61_565
K2 O1W K2 106.33(10) 75_465 86_456
K2 O1W K2 106.33(10) 86_456 148_565
K2 O1W K2 106.33(10) 122_455 87
K2 O1W K2 106.33(10) 122_455 61_565
K2 O1W K2 106.33(10) 122_455 128_565
K2 O1W K2 106.33(10) 122_455 178_465
K2 O1W K2 106.33(10) 151_464 86_456
K2 O1W K2 106.33(10) 87 128_565
K2 O1W K2 106.33(10) 151_464 128_565
K2 O1W K2 106.33(10) 151_464 148_565
K2 O1W K2 106.33(10) 173_456 148_565
K2 O1W K2 106.33(10) 173_456 178_465
K2 O1W K2 106.33(10) 178_465 61_565
K2 O1W K2 114.86(14) 40_554 87
K2 O1W K2 114.86(14) 61_565 128_565
K2 O1W K2 114.86(14) 122_455 86_456
K2 O1W K2 114.86(14) 148_565 128_565
K2 O1W K2 114.86(14) 151_464 178_465
K2 O1W K2 114.86(14) 173_456 86_456
K2 O1W K2 114.86(15) . 40_554
K2 O1W K2 114.86(15) . 87
K2 O1W K2 114.86(15) 75_465 178_465
K2 O1W K2 114.86(15) 122_455 173_456
K2 O1W K2 114.86(15) 148_565 61_565
K2 O1W K2 114.86(15) 151_464 75_465
K2 O1W K2 115.9(2) . 122_455
K2 O1W K2 115.9(2) . 148_565
K2 O1W K2 115.9(2) 40_554 86_456
K2 O1W K2 115.9(2) 40_554 178_465
K2 O1W K2 115.9(2) 75_465 148_565
K2 O1W K2 115.9(2) 86_456 128_565
K2 O1W K2 115.9(2) 122_455 75_465
K2 O1W K2 115.9(2) 151_464 87
K2 O1W K2 115.9(2) 151_464 173_456
K2 O1W K2 115.9(2) 173_456 61_565
K2 O1W K2 115.9(2) 178_465 128_565
K2 O1W K2 115.9(2) 87 61_565
K2 O2W K2 86.9(3) 61_565 7_556
K2 O2W K2 86.9(3) 109_455 151_464
K2 O2W K2 4.70(14) 7_556 184_456
K2 O2W K2 4.70(14) 61_565 86_456
K2 O2W K2 4.70(14) 109_455 145_465
K2 O2W K2 4.70(15) 61_565 .
K2 O2W K2 4.70(15) 109_455 134_554
K2 O2W K2 4.70(15) 151_464 40_554
K2 O2W K2 8.9(3) . 86_456
K2 O2W K2 8.9(3) 134_554 145_465
K2 O2W K2 88.5(3) 7_556 .
K2 O2W K2 88.5(3) 7_556 86_456
K2 O2W K2 88.5(3) 61_565 184_456
K2 O2W K2 88.5(3) 109_455 40_554
K2 O2W K2 88.5(3) 151_464 134_554
K2 O2W K2 88.5(3) 151_464 145_465
K2 O2W K2 89.6(3) 86_456 184_456
K2 O2W K2 89.6(3) 134_554 40_554
K2 O2W K2 89.7(3) . 40_554
K2 O2W K2 89.7(3) 145_465 184_456
K2 O2W K2 90.3(3) . 184_456
K2 O2W K2 90.3(3) 145_465 40_554
K2 O2W K2 90.4(3) 86_456 40_554
K2 O2W K2 90.4(3) 134_554 184_456
K2 O2W K2 91.5(3) 7_556 134_554
K2 O2W K2 91.5(3) 7_556 145_465
K2 O2W K2 91.5(3) 61_565 40_554
K2 O2W K2 91.5(3) 109_455 184_456
K2 O2W K2 91.5(3) 151_464 .
K2 O2W K2 91.5(3) 151_464 86_456
K2 O2W K2 93.1(3) 61_565 151_464
K2 O2W K2 93.1(3) 109_455 7_556
K2 O2W K2 171.1(3) . 134_554
K2 O2W K2 171.1(3) 86_456 145_465
K2 O2W K2 175.30(14) 7_556 40_554
K2 O2W K2 175.30(14) 61_565 134_554
K2 O2W K2 175.30(14) 109_455 .
K2 O2W K2 175.30(15) 61_565 145_465
K2 O2W K2 175.30(15) 109_455 86_456
K2 O2W K2 175.30(15) 151_464 184_456
K2 O2W K2 180.00(19) . 145_465
K2 O2W K2 180.0(2) 151_464 7_556
K2 O2W K2 180.0(4) 109_455 61_565
K2 O2W K2 180.00(15) 134_554 86_456
K2 O2W K2 180.0 184_456 40_554
O3W O2W K2 43.47(17) . 7_556
O3W O2W K2 43.47(17) . 61_565
O3W O2W K2 43.47(17) 145_465 109_455
O3W O2W K2 43.47(17) 145_465 151_464
O3W O2W K2 45.15(15) . 86_456
O3W O2W K2 45.15(15) . 184_456
O3W O2W K2 45.15(15) 145_465 40_554
O3W O2W K2 45.15(15) 145_465 134_554
O3W O2W K2 45.15(15) 145_465 145_465
O3W O2W K2 45.16(15) . .
O3W O2W K2 134.84(15) 145_465 .
O3W O2W K2 134.85(15) . 40_554
O3W O2W K2 134.85(15) . 134_554
O3W O2W K2 134.85(15) . 145_465
O3W O2W K2 134.85(15) 145_465 86_456
O3W O2W K2 134.85(15) 145_465 184_456
O3W O2W K2 136.53(17) . 109_455
O3W O2W K2 136.53(17) . 151_464
O3W O2W K2 136.53(17) 145_465 7_556
O3W O2W K2 136.53(17) 145_465 61_565
O3W O2W O3W 180.0 . 145_465
K2 O3W K2 5.99(19) 7_556 184_456
K2 O3W K2 5.99(19) 7_556 74
K2 O3W K2 5.99(19) 61_565 .
K2 O3W K2 5.99(19) 61_565 86_456
K2 O3W K2 11.3(3) 86_456 .
K2 O3W K2 11.3(3) 184_456 74
K2 O3W K2 127.3(11) 74 .
K2 O3W K2 127.3(11) 86_456 184_456
K2 O3W K2 128.7(11) 86_456 74
K2 O3W K2 128.7(11) 184_456 .
K2 O3W K2 130.1(13) 7_556 .
K2 O3W K2 130.1(13) 7_556 86_456
K2 O3W K2 130.1(13) 61_565 74
K2 O3W K2 130.1(13) 61_565 184_456
K2 O3W K2 132.3(14) 61_565 7_556
O2W O3W K2 113.8(7) . 7_556
O2W O3W K2 115.7(6) . .
O2W O3W K2 115.7(6) . 74
O2W O3W K2 115.7(6) . 86_456
O2W O3W K2 115.7(6) . 184_456
O2W O3W K2 113.8(7) . 61_565

loop_
_geom_bond_atom_site_label_1
_geom_bond_atom_site_label_2
_geom_bond_distance
_geom_bond_site_symmetry_2
Re1 Re1 2.6494(9) 29_554
Re1 Re1 2.6494(9) 104_565
Re1 Re1 2.6494(9) 8
Re1 Mo1 2.6494(9) 29_554
Re1 Mo1 2.6494(9) 104_565
Re1 Mo1 2.6494(9) 8
Re1 Mo1 2.6494(9) 125
Re1 Se2 2.5464(9) .
Re1 Se2 2.5464(9) 3_565
Re1 Se2 2.5464(9) 76_455
Re1 Se2 2.5464(9) 74
Re1 C1 2.138(16) .
Se2 Re1 2.5464(9) 104_565
Se2 Re1 2.5464(9) 125
Se2 Mo1 2.5464(9) 104_565
Se2 Mo1 2.5464(9) 125
Se2 K2 3.712(6) 61_565
Se2 K2 3.712(6) 86_456
Se2 K2 3.712(6) 122_455
Se2 K2 3.712(6) 148_565
Se2 K2 3.712(6) 151_464
Se2 K2 3.712(6) 178_465
C1 N1 1.18(2) .
C1 K2 3.473(9) 58
C1 K2 3.473(9) 7_556
C1 K2 3.473(9) 61_565
C1 K2 3.473(9) 86_456
C1 K2 3.473(9) 101_556
C1 K2 3.473(9) 152_565
C1 K2 3.473(9) 159_465
C1 K2 3.473(9) 184_456
N1 K1 2.679(17) .
N1 K2 3.170(7) 58
N1 K2 3.170(7) 7_556
N1 K2 3.170(7) 61_565
N1 K2 3.170(7) 86_456
N1 K2 3.170(7) 101_556
N1 K2 3.170(7) 152_565
N1 K2 3.170(7) 159_465
N1 K2 3.170(7) 184_456
K1 N1 2.680(17) 5_565
K1 N1 2.680(17) 56_455
K1 N1 2.680(17) 97_566
K1 N1 2.680(17) 101_556
K1 N1 2.680(17) 152_565
K1 K2 3.976(9) 7_556
K1 K2 3.976(9) 74
K1 K2 3.976(9) 103_565
K1 K2 3.976(9) 88
K1 K2 3.976(9) 170_456
K1 K2 3.976(9) 184_456
K2 C1 3.473(9) 5_565
K2 N1 3.170(7) 5_565
K2 N1 3.170(7) 56_455
K2 K2 0.532(17) 61_565
K2 K2 0.532(17) 86_456
K2 O1W 2.866(9) .
K2 O2W 2.962(10) 5_565
K2 O2W 3.425(6) .
K2 O2W 3.425(6) 76_455
K2 O3W 2.228(15) 5_565
K2 O3W 2.694(13) .
K2 O3W 2.694(13) 76_455
O1W K2 2.866(9) 40_554
O1W K2 2.866(9) 61_565
O1W K2 2.866(9) 75_465
O1W K2 2.866(9) 86_456
O1W K2 2.866(9) 122_455
O1W K2 2.866(9) 87
O1W K2 2.866(9) 128_565
O1W K2 2.866(9) 148_565
O1W K2 2.866(9) 151_464
O1W K2 2.866(9) 173_456
O1W K2 2.866(9) 178_465
O2W K2 3.425(6) 40_554
O2W K2 3.425(6) 86_456
O2W K2 3.425(6) 134_554
O2W K2 3.425(6) 145_465
O2W K2 3.425(6) 184_456
O2W K2 2.962(10) 7_556
O2W K2 2.962(10) 61_565
O2W K2 2.962(10) 109_455
O2W K2 2.962(10) 151_464
O2W O3W 1.25(3) .
O2W O3W 1.25(3) 145_465
O3W K2 2.228(15) 7_556
O3W K2 2.228(15) 61_565
O3W K2 2.694(13) 86_456
O3W K2 2.694(13) 184_456
O3W K2 2.694(13) 74
